data_1008239
loop_
_publ_author_name
'Hodeau, J L'
'Marezio, M'
'Santoro, A'
'Roth, R S'

_publ_section_title
;
Neutron Diffraction Structure Determination of the High-Temperature
Form of Lithium Tritantalate, H-Li Ta~3~ O~8~
;
_journal_coden_ASTM JSSCBI
_journal_name_full 'Journal of Solid State Chemistry'
_journal_page_first 275
_journal_page_last 292
_journal_paper_doi 10.1016/0022-4596(84)90344-X
_journal_volume 51
_journal_year 1984
_chemical_formula_analytical 'Li Ta3 O8'
_chemical_formula_structural 'Li.88 Ta3 O8'
_chemical_formula_sum 'Li0.88 O8 Ta3'
_chemical_name_systematic 'Lithium tantalum oxide (0.9/3/8) - H'
_space_group_IT_number 59
_symmetry_cell_setting orthorhombic
_symmetry_space_group_name_Hall '-P 2ab 2a'
_symmetry_space_group_name_H-M 'P m m n :2'
_cell_angle_alpha 90
_cell_angle_beta 90
_cell_angle_gamma 90
_cell_formula_units_Z 8
_cell_length_a 16.718(2)
_cell_length_b 7.696(1)
_cell_length_c 8.931(1)
_cell_volume 1149.1
_refine_ls_R_factor_all 0.035
_cod_original_sg_symbol_H-M 'P m m n Z'
_cod_original_formula_sum 'Li.88 O8 Ta3'
_cod_database_code 1008239

loop_
_symmetry_equiv_pos_as_xyz
x,y,z
1/2-x,y,z
x,1/2-y,z
1/2-x,1/2-y,z
-x,-y,-z
1/2+x,-y,-z
-x,1/2+y,-z
1/2+x,1/2+y,-z

loop_
_atom_site_label
_atom_site_type_symbol
_atom_site_symmetry_multiplicity
_atom_site_Wyckoff_symbol
_atom_site_fract_x
_atom_site_fract_y
_atom_site_fract_z
_atom_site_occupancy
_atom_site_attached_hydrogens
_atom_site_calc_flag
Ta1 Ta5+ 4 e 0.25 -0.003(2) 0.690(1) 1. 0 d
Ta2 Ta5+ 8 g 0.1312(5) 0.010(2) 0.3944(7) 1. 0 d
Ta3 Ta5+ 8 g 0.0609(5) -0.001(1) 0.8076(9) 1. 0 d
Ta4 Ta5+ 4 e 0.25 0.018(2) 0.056(1) 1. 0 d
O1 O2- 4 e 0.25 0.023(2) 0.453(1) 1. 0 d
O2 O2- 8 g 0.1315(6) 0.008(2) 0.6203(9) 1. 0 d
O3 O2- 8 g 0.1743(5) 0.029(2) 0.879(8) 1. 0 d
O4 O2- 2 a 0.25 0.25 0.668(2) 1. 0 d
O5 O2- 2 b 0.25 0.75 0.710(2) 1. 0 d
O6 O2- 8 g 0.1639(6) -0.044(1) 0.191(1) 1. 0 d
O7 O2- 8 g 0.0200(5) 0.041(1) 0.332(1) 1. 0 d
O8 O2- 4 f 0.1524(8) 0.25 0.387(2) 1. 0 d
O9 O2- 4 f 0.111(1) 0.75 0.413(1) 1. 0 d
O10 O2- 4 c 0. 0. 0. 1. 0 d
O11 O2- 4 f 0.047(1) 0.25 0.817(2) 1. 0 d
O12 O2- 4 f 0.0792(9) 0.75 0.852(2) 1. 0 d
O13 O2- 2 a 0.25 0.25 0.082(2) 1. 0 d
O14 O2- 2 b 0.25 0.75 0.024(2) 1. 0 d
Li1 Li1+ 4 f 0.910(2) 0.25 0.952(4) 1. 0 d
Li2 Li1+ 4 f .000(6) 0.25 0.539(7) 0.5 0 d
Li3 Li1+ 2 a 0.25 0.25 0.304(6) 0.5 0 d

loop_
_atom_type_symbol
_atom_type_oxidation_number
Ta5+ 5.000
O2- -2.000
Li1+ 1.000
